data_1542707
loop_
_publ_author_name
'Shen, Xin-Yue'
'Peng, Xiao-Shui'
'Wong, Henry N. C.'

_publ_section_title
;
 Total Synthesis of (+-)-Gracilioether F.
;
_journal_issue 5
_journal_name_full 'Organic letters'
_journal_page_first 1032
_journal_paper_doi 10.1021/acs.orglett.6b00161
_journal_volume 18
_journal_year 2016
_chemical_formula_sum 'C21 H29 N O6'
_chemical_formula_weight 391.45
_chemical_name_systematic
; 
 ? 
;
_space_group_IT_number 14
_symmetry_cell_setting monoclinic
_symmetry_space_group_name_Hall '-P 2yn'
_symmetry_space_group_name_H-M 'P 1 21/n 1'
_atom_sites_solution_hydrogens geom
_atom_sites_solution_primary direct
_atom_sites_solution_secondary difmap
_audit_creation_method SHELXL-97
_cell_angle_alpha 90.00
_cell_angle_beta 115.8400(10)
_cell_angle_gamma 90.00
_cell_formula_units_Z 4
_cell_length_a 15.7725(6)
_cell_length_b 9.1679(3)
_cell_length_c 16.4313(6)
_cell_measurement_reflns_used 36.0
_cell_measurement_temperature 296(2)
_cell_measurement_theta_max 28.0
_cell_measurement_theta_min 0.5
_cell_volume 2138.41(13)
_computing_cell_refinement SAINT(Bruker,2001)
_computing_data_collection APEX2(Bruker,2003)
_computing_data_reduction APEX2(Bruker,2003)
_computing_molecular_graphics DIAMOND
_computing_publication_material 'SHELXL-97 (Sheldrick, 1997)'
_computing_structure_refinement 'SHELXL-97 (Sheldrick, 1997)'
_computing_structure_solution 'SHELXS-97 (Sheldrick, 1997)'
_diffrn_ambient_temperature 296(2)
_diffrn_measured_fraction_theta_full 0.999
_diffrn_measured_fraction_theta_max 0.999
_diffrn_measurement_device_type 'Bruker APEX II CCD diffractometer'
_diffrn_measurement_method '\f and \w scan'
_diffrn_radiation_monochromator graphite
_diffrn_radiation_source 'fine-focus sealed tube'
_diffrn_radiation_type CuK\a
_diffrn_radiation_wavelength 1.54178
_diffrn_reflns_av_R_equivalents 0.0582
_diffrn_reflns_av_sigmaI/netI 0.0295
_diffrn_reflns_limit_h_max 19
_diffrn_reflns_limit_h_min -19
_diffrn_reflns_limit_k_max 11
_diffrn_reflns_limit_k_min -11
_diffrn_reflns_limit_l_max 17
_diffrn_reflns_limit_l_min -20
_diffrn_reflns_number 44854
_diffrn_reflns_theta_full 70.00
_diffrn_reflns_theta_max 70.00
_diffrn_reflns_theta_min 3.24
_exptl_absorpt_coefficient_mu 0.730
_exptl_absorpt_correction_T_max 0.8107
_exptl_absorpt_correction_T_min 0.7116
_exptl_absorpt_correction_type multi-scan
_exptl_crystal_colour colorless
_exptl_crystal_density_diffrn 1.216
_exptl_crystal_density_method 'not measured'
_exptl_crystal_description plate
_exptl_crystal_F_000 840
_exptl_crystal_size_max 0.50
_exptl_crystal_size_mid 0.40
_exptl_crystal_size_min 0.30
_refine_diff_density_max 0.369
_refine_diff_density_min -0.271
_refine_diff_density_rms 0.039
_refine_ls_extinction_coef 0.0025(4)
_refine_ls_extinction_expression Fc^*^=kFc[1+0.001xFc^2^\l^3^/sin(2\q)]^-1/4^
_refine_ls_extinction_method SHELXL
_refine_ls_goodness_of_fit_ref 1.065
_refine_ls_hydrogen_treatment constr
_refine_ls_matrix_type full
_refine_ls_number_parameters 254
_refine_ls_number_reflns 4045
_refine_ls_number_restraints 0
_refine_ls_restrained_S_all 1.065
_refine_ls_R_factor_all 0.0754
_refine_ls_R_factor_gt 0.0610
_refine_ls_shift/su_max 0.000
_refine_ls_shift/su_mean 0.000
_refine_ls_structure_factor_coef Fsqd
_refine_ls_weighting_details 'calc w=1/[\s^2^(Fo^2^)+(0.0890P)^2^+0.7936P] where P=(Fo^2^+2Fc^2^)/3'
_refine_ls_weighting_scheme calc
_refine_ls_wR_factor_gt 0.1763
_refine_ls_wR_factor_ref 0.1914
_reflns_number_gt 3109
_reflns_number_total 4045
_reflns_threshold_expression >2sigma(I)
_cod_data_source_file ol6b00161_si_002.cif
_cod_data_source_block diolpro-c
_cod_depositor_comments
;
The following automatic conversions were performed:

'_symmetry_cell_setting' value 'Monoclinic' changed to 'monoclinic'
according to
/usr/data/users/saulius/crontab/automatic-downloads/current/ACS/lib/dictionaries/cif_core.dic
dictionary named 'cif_core.dic' version 2.4.2 from 2011-04-26.

Automatic conversion script
Id: cif_fix_values 4268 2015-11-12 08:31:59Z antanas 
;
_cod_original_sg_symbol_H-M P2(1)/n
_cod_database_code 1542707

loop_
_symmetry_equiv_pos_as_xyz
'x, y, z'
'-x+1/2, y+1/2, -z+1/2'
'-x, -y, -z'
'x-1/2, -y-1/2, z-1/2'

loop_
_atom_site_label
_atom_site_type_symbol
_atom_site_fract_x
_atom_site_fract_y
_atom_site_fract_z
_atom_site_U_iso_or_equiv
_atom_site_adp_type
_atom_site_occupancy
_atom_site_symmetry_multiplicity
_atom_site_calc_flag
_atom_site_refinement_flags
N1 N 0.1019(2) 1.8496(3) 0.1571(2) 0.0988(8) Uani 1 1 d .
O1 O 0.46259(10) 0.94077(19) 0.08573(10) 0.0636(5) Uani 1 1 d .
O2 O 0.40464(13) 1.1898(2) -0.03913(10) 0.0788(6) Uani 1 1 d .
H2B H 0.4490 1.1458 -0.0411 0.118 Uiso 1 1 calc R
O3 O 0.18224(13) 1.3115(2) -0.04112(11) 0.0909(7) Uani 1 1 d .
O4 O 0.06202(17) 1.4040(3) -0.15845(11) 0.1179(10) Uani 1 1 d .
O5 O 0.1599(2) 1.8456(3) 0.23597(17) 0.1263(10) Uani 1 1 d .
O6 O 0.0403(3) 1.9423(3) 0.1252(2) 0.1609(14) Uani 1 1 d .
C1 C 0.23730(15) 1.0696(3) -0.03746(14) 0.0699(7) Uani 1 1 d .
H1A H 0.1888 1.0365 -0.0195 0.084 Uiso 1 1 calc R
C2 C 0.25953(16) 0.9386(3) -0.08376(14) 0.0722(7) Uani 1 1 d .
H2A H 0.3050 0.9699 -0.1061 0.087 Uiso 1 1 calc R
C3 C 0.30899(17) 0.8371(3) -0.00409(15) 0.0737(7) Uani 1 1 d .
H3A H 0.3496 0.7699 -0.0162 0.088 Uiso 1 1 calc R
H3B H 0.2633 0.7812 0.0077 0.088 Uiso 1 1 calc R
C4 C 0.36708(14) 0.9345(3) 0.07682(13) 0.0589(6) Uani 1 1 d .
C5 C 0.32795(14) 1.0913(3) 0.05076(13) 0.0594(6) Uani 1 1 d .
H5A H 0.3112 1.1296 0.0975 0.071 Uiso 1 1 calc R
C6 C 0.41124(16) 1.1815(3) 0.05076(14) 0.0624(6) Uani 1 1 d .
C7 C 0.49375(15) 1.0867(3) 0.11020(14) 0.0634(6) Uani 1 1 d .
H7A H 0.5483 1.1069 0.0993 0.076 Uiso 1 1 calc R
H7B H 0.5103 1.1037 0.1736 0.076 Uiso 1 1 calc R
C8 C 0.17463(19) 0.8707(4) -0.16219(17) 0.0959(10) Uani 1 1 d .
H8A H 0.1295 0.8393 -0.1404 0.115 Uiso 1 1 calc R
H8B H 0.1445 0.9446 -0.2081 0.115 Uiso 1 1 calc R
C9 C 0.1999(3) 0.7422(5) -0.2047(3) 0.1423(18) Uani 1 1 d .
H9A H 0.1438 0.7041 -0.2530 0.213 Uiso 1 1 calc R
H9B H 0.2288 0.6678 -0.1600 0.213 Uiso 1 1 calc R
H9C H 0.2430 0.7730 -0.2283 0.213 Uiso 1 1 calc R
C10 C 0.36922(17) 0.8826(3) 0.16617(15) 0.0690(6) Uani 1 1 d .
H10A H 0.4067 0.9506 0.2134 0.083 Uiso 1 1 calc R
H10B H 0.3056 0.8849 0.1610 0.083 Uiso 1 1 calc R
C11 C 0.4087(2) 0.7310(3) 0.1944(2) 0.0911(9) Uani 1 1 d .
H11A H 0.4079 0.7067 0.2509 0.137 Uiso 1 1 calc R
H11B H 0.4722 0.7278 0.2012 0.137 Uiso 1 1 calc R
H11C H 0.3709 0.6622 0.1490 0.137 Uiso 1 1 calc R
C12 C 0.4189(2) 1.3358(3) 0.0867(2) 0.0831(8) Uani 1 1 d .
H12A H 0.4105 1.3338 0.1417 0.100 Uiso 1 1 calc R
H12B H 0.3685 1.3943 0.0427 0.100 Uiso 1 1 calc R
C13 C 0.5131(3) 1.4077(4) 0.1066(3) 0.1073(11) Uani 1 1 d .
H13A H 0.5141 1.5047 0.1290 0.161 Uiso 1 1 calc R
H13B H 0.5214 1.4121 0.0521 0.161 Uiso 1 1 calc R
H13C H 0.5633 1.3517 0.1512 0.161 Uiso 1 1 calc R
C14 C 0.1975(2) 1.2000(4) -0.09687(16) 0.0877(9) Uani 1 1 d .
H14A H 0.2413 1.2350 -0.1195 0.105 Uiso 1 1 calc R
H14B H 0.1386 1.1752 -0.1480 0.105 Uiso 1 1 calc R
C15 C 0.11599(17) 1.4081(3) -0.08051(14) 0.0690(7) Uani 1 1 d .
C16 C 0.11277(15) 1.5209(3) -0.01649(14) 0.0613(6) Uani 1 1 d .
C17 C 0.17044(17) 1.5120(3) 0.07602(14) 0.0688(7) Uani 1 1 d .
H17A H 0.2120 1.4343 0.0993 0.083 Uiso 1 1 calc R
C18 C 0.16568(17) 1.6184(3) 0.13292(15) 0.0729(7) Uani 1 1 d .
H18A H 0.2032 1.6128 0.1949 0.087 Uiso 1 1 calc R
C19 C 0.10497(18) 1.7325(3) 0.09684(17) 0.0715(7) Uani 1 1 d .
C20 C 0.0470(2) 1.7443(3) 0.00554(18) 0.0803(8) Uani 1 1 d .
H20A H 0.0062 1.8229 -0.0174 0.096 Uiso 1 1 calc R
C21 C 0.05153(18) 1.6362(3) -0.05041(16) 0.0737(7) Uani 1 1 d .
H21A H 0.0126 1.6410 -0.1121 0.088 Uiso 1 1 calc R

loop_
_atom_site_aniso_label
_atom_site_aniso_U_11
_atom_site_aniso_U_22
_atom_site_aniso_U_33
_atom_site_aniso_U_23
_atom_site_aniso_U_13
_atom_site_aniso_U_12
N1 0.111(2) 0.101(2) 0.0907(18) -0.0247(15) 0.0502(17) 0.0019(17)
O1 0.0460(8) 0.0858(11) 0.0558(8) -0.0067(7) 0.0191(7) 0.0135(7)
O2 0.0805(11) 0.1130(14) 0.0472(8) 0.0057(8) 0.0317(8) 0.0290(10)
O3 0.0770(11) 0.1245(16) 0.0497(9) -0.0093(9) 0.0075(8) 0.0498(11)
O4 0.1219(17) 0.153(2) 0.0438(9) -0.0052(11) 0.0039(10) 0.0710(16)
O5 0.1243(19) 0.162(3) 0.0854(15) -0.0486(16) 0.0392(15) -0.0049(18)
O6 0.206(3) 0.130(2) 0.135(2) -0.0259(19) 0.062(2) 0.061(2)
C1 0.0489(11) 0.109(2) 0.0451(11) -0.0096(12) 0.0142(9) 0.0194(12)
C2 0.0496(12) 0.110(2) 0.0452(11) -0.0206(12) 0.0097(9) 0.0122(12)
C3 0.0571(13) 0.0955(19) 0.0548(13) -0.0211(12) 0.0116(10) 0.0059(12)
C4 0.0419(10) 0.0842(15) 0.0446(10) -0.0111(10) 0.0133(8) 0.0065(10)
C5 0.0484(11) 0.0890(16) 0.0389(10) -0.0086(10) 0.0174(9) 0.0156(10)
C6 0.0610(13) 0.0840(16) 0.0433(10) -0.0053(10) 0.0238(9) 0.0129(11)
C7 0.0497(11) 0.0890(17) 0.0486(11) -0.0076(11) 0.0188(9) 0.0040(11)
C8 0.0604(15) 0.149(3) 0.0542(14) -0.0314(16) 0.0031(11) 0.0063(17)
C9 0.095(2) 0.202(5) 0.099(2) -0.090(3) 0.0132(19) -0.002(3)
C10 0.0582(13) 0.0909(18) 0.0512(12) -0.0048(11) 0.0177(10) -0.0023(12)
C11 0.0820(18) 0.091(2) 0.0764(17) 0.0055(15) 0.0123(14) 0.0001(15)
C12 0.0916(19) 0.0860(19) 0.0759(17) -0.0171(14) 0.0404(15) 0.0068(15)
C13 0.119(3) 0.093(2) 0.114(3) -0.018(2) 0.054(2) -0.012(2)
C14 0.0762(17) 0.124(2) 0.0481(12) -0.0069(14) 0.0130(12) 0.0461(16)
C15 0.0605(13) 0.0948(18) 0.0430(11) 0.0078(11) 0.0145(10) 0.0255(12)
C16 0.0535(12) 0.0813(16) 0.0453(11) 0.0039(10) 0.0180(9) 0.0136(11)
C17 0.0600(13) 0.0908(17) 0.0454(11) 0.0029(11) 0.0134(10) 0.0152(12)
C18 0.0677(14) 0.0987(19) 0.0463(11) -0.0044(12) 0.0194(11) 0.0026(14)
C19 0.0718(15) 0.0807(17) 0.0653(14) -0.0094(12) 0.0330(12) 0.0011(13)
C20 0.0807(17) 0.0849(18) 0.0708(15) 0.0045(13) 0.0289(14) 0.0227(14)
C21 0.0700(15) 0.0921(18) 0.0486(12) 0.0091(12) 0.0161(11) 0.0220(13)

loop_
_atom_type_symbol
_atom_type_description
_atom_type_scat_dispersion_real
_atom_type_scat_dispersion_imag
_atom_type_scat_source
C C 0.0181 0.0091 'International Tables Vol C Tables 4.2.6.8 and 6.1.1.4'
H H 0.0000 0.0000 'International Tables Vol C Tables 4.2.6.8 and 6.1.1.4'
N N 0.0311 0.0180 'International Tables Vol C Tables 4.2.6.8 and 6.1.1.4'
O O 0.0492 0.0322 'International Tables Vol C Tables 4.2.6.8 and 6.1.1.4'

loop_
_geom_angle_atom_site_label_1
_geom_angle_atom_site_label_2
_geom_angle_atom_site_label_3
_geom_angle
O5 N1 O6 124.4(3)
O5 N1 C19 117.6(3)
O6 N1 C19 118.0(3)
C7 O1 C4 106.38(16)
C6 O2 H2B 109.5
C15 O3 C14 118.62(18)
C14 C1 C2 114.90(19)
C14 C1 C5 117.6(2)
C2 C1 C5 104.33(17)
C14 C1 H1A 106.4
C2 C1 H1A 106.4
C5 C1 H1A 106.4
C3 C2 C8 114.2(3)
C3 C2 C1 101.20(18)
C8 C2 C1 115.4(2)
C3 C2 H2A 108.5
C8 C2 H2A 108.5
C1 C2 H2A 108.5
C2 C3 C4 106.2(2)
C2 C3 H3A 110.5
C4 C3 H3A 110.5
C2 C3 H3B 110.5
C4 C3 H3B 110.5
H3A C3 H3B 108.7
O1 C4 C10 109.16(17)
O1 C4 C3 108.25(17)
C10 C4 C3 114.0(2)
O1 C4 C5 105.20(18)
C10 C4 C5 113.16(18)
C3 C4 C5 106.61(17)
C1 C5 C4 103.54(19)
C1 C5 C6 120.44(19)
C4 C5 C6 105.01(17)
C1 C5 H5A 109.1
C4 C5 H5A 109.1
C6 C5 H5A 109.1
O2 C6 C7 110.51(17)
O2 C6 C12 107.9(2)
C7 C6 C12 112.6(2)
O2 C6 C5 110.27(18)
C7 C6 C5 100.59(19)
C12 C6 C5 114.86(19)
O1 C7 C6 105.27(17)
O1 C7 H7A 110.7
C6 C7 H7A 110.7
O1 C7 H7B 110.7
C6 C7 H7B 110.7
H7A C7 H7B 108.8
C9 C8 C2 113.4(2)
C9 C8 H8A 108.9
C2 C8 H8A 108.9
C9 C8 H8B 108.9
C2 C8 H8B 108.9
H8A C8 H8B 107.7
C8 C9 H9A 109.5
C8 C9 H9B 109.5
H9A C9 H9B 109.5
C8 C9 H9C 109.5
H9A C9 H9C 109.5
H9B C9 H9C 109.5
C11 C10 C4 114.5(2)
C11 C10 H10A 108.6
C4 C10 H10A 108.6
C11 C10 H10B 108.6
C4 C10 H10B 108.6
H10A C10 H10B 107.6
C10 C11 H11A 109.5
C10 C11 H11B 109.5
H11A C11 H11B 109.5
C10 C11 H11C 109.5
H11A C11 H11C 109.5
H11B C11 H11C 109.5
C6 C12 C13 113.0(2)
C6 C12 H12A 109.0
C13 C12 H12A 109.0
C6 C12 H12B 109.0
C13 C12 H12B 109.0
H12A C12 H12B 107.8
C12 C13 H13A 109.5
C12 C13 H13B 109.5
H13A C13 H13B 109.5
C12 C13 H13C 109.5
H13A C13 H13C 109.5
H13B C13 H13C 109.5
O3 C14 C1 106.67(19)
O3 C14 H14A 110.4
C1 C14 H14A 110.4
O3 C14 H14B 110.4
C1 C14 H14B 110.4
H14A C14 H14B 108.6
O4 C15 O3 123.7(2)
O4 C15 C16 123.6(2)
O3 C15 C16 112.74(18)
C21 C16 C17 119.8(2)
C21 C16 C15 118.72(19)
C17 C16 C15 121.5(2)
C18 C17 C16 119.8(2)
C18 C17 H17A 120.1
C16 C17 H17A 120.1
C19 C18 C17 118.9(2)
C19 C18 H18A 120.5
C17 C18 H18A 120.5
C18 C19 C20 122.6(2)
C18 C19 N1 119.2(2)
C20 C19 N1 118.2(3)
C21 C20 C19 117.9(2)
C21 C20 H20A 121.1
C19 C20 H20A 121.1
C16 C21 C20 121.0(2)
C16 C21 H21A 119.5
C20 C21 H21A 119.5

loop_
_geom_bond_atom_site_label_1
_geom_bond_atom_site_label_2
_geom_bond_distance
N1 O5 1.218(3)
N1 O6 1.224(4)
N1 C19 1.476(3)
O1 C7 1.421(3)
O1 C4 1.450(2)
O2 C6 1.437(2)
O2 H2B 0.8200
O3 C15 1.306(3)
O3 C14 1.461(3)
O4 C15 1.190(3)
C1 C14 1.497(4)
C1 C2 1.541(3)
C1 C5 1.542(3)
C1 H1A 0.9800
C2 C3 1.516(4)
C2 C8 1.529(3)
C2 H2A 0.9800
C3 C4 1.530(3)
C3 H3A 0.9700
C3 H3B 0.9700
C4 C10 1.530(3)
C4 C5 1.550(3)
C5 C6 1.552(3)
C5 H5A 0.9800
C6 C7 1.515(3)
C6 C12 1.518(4)
C7 H7A 0.9700
C7 H7B 0.9700
C8 C9 1.509(5)
C8 H8A 0.9700
C8 H8B 0.9700
C9 H9A 0.9600
C9 H9B 0.9600
C9 H9C 0.9600
C10 C11 1.510(4)
C10 H10A 0.9700
C10 H10B 0.9700
C11 H11A 0.9600
C11 H11B 0.9600
C11 H11C 0.9600
C12 C13 1.526(4)
C12 H12A 0.9700
C12 H12B 0.9700
C13 H13A 0.9600
C13 H13B 0.9600
C13 H13C 0.9600
C14 H14A 0.9700
C14 H14B 0.9700
C15 C16 1.491(3)
C16 C21 1.375(3)
C16 C17 1.393(3)
C17 C18 1.376(3)
C17 H17A 0.9300
C18 C19 1.367(4)
C18 H18A 0.9300
C19 C20 1.379(4)
C20 C21 1.375(4)
C20 H20A 0.9300
C21 H21A 0.9300

loop_
_geom_torsion_atom_site_label_1
_geom_torsion_atom_site_label_2
_geom_torsion_atom_site_label_3
_geom_torsion_atom_site_label_4
_geom_torsion
C14 C1 C2 C3 173.0(2)
C5 C1 C2 C3 42.8(3)
C14 C1 C2 C8 -63.2(4)
C5 C1 C2 C8 166.6(2)
C8 C2 C3 C4 -161.0(2)
C1 C2 C3 C4 -36.3(2)
C7 O1 C4 C10 -94.3(2)
C7 O1 C4 C3 141.1(2)
C7 O1 C4 C5 27.39(19)
C2 C3 C4 O1 -96.1(2)
C2 C3 C4 C10 142.3(2)
C2 C3 C4 C5 16.7(2)
C14 C1 C5 C4 -161.2(2)
C2 C1 C5 C4 -32.6(2)
C14 C1 C5 C6 -44.4(3)
C2 C1 C5 C6 84.1(3)
O1 C4 C5 C1 124.80(17)
C10 C4 C5 C1 -116.1(2)
C3 C4 C5 C1 10.0(2)
O1 C4 C5 C6 -2.37(19)
C10 C4 C5 C6 116.72(19)
C3 C4 C5 C6 -117.18(19)
C1 C5 C6 O2 -20.6(3)
C4 C5 C6 O2 95.42(19)
C1 C5 C6 C7 -137.3(2)
C4 C5 C6 C7 -21.26(19)
C1 C5 C6 C12 101.6(2)
C4 C5 C6 C12 -142.4(2)
C4 O1 C7 C6 -42.8(2)
O2 C6 C7 O1 -77.6(2)
C12 C6 C7 O1 161.6(2)
C5 C6 C7 O1 38.90(19)
C3 C2 C8 C9 -62.8(4)
C1 C2 C8 C9 -179.5(3)
O1 C4 C10 C11 -62.2(3)
C3 C4 C10 C11 59.0(3)
C5 C4 C10 C11 -178.9(2)
O2 C6 C12 C13 -70.2(3)
C7 C6 C12 C13 52.0(3)
C5 C6 C12 C13 166.3(2)
C15 O3 C14 C1 -152.3(2)
C2 C1 C14 O3 -179.5(2)
C5 C1 C14 O3 -56.1(3)
C14 O3 C15 O4 6.3(5)
C14 O3 C15 C16 -176.0(3)
O4 C15 C16 C21 -7.7(4)
O3 C15 C16 C21 174.6(2)
O4 C15 C16 C17 172.6(3)
O3 C15 C16 C17 -5.1(4)
C21 C16 C17 C18 0.1(4)
C15 C16 C17 C18 179.8(2)
C16 C17 C18 C19 -1.0(4)
C17 C18 C19 C20 1.0(4)
C17 C18 C19 N1 -177.9(3)
O5 N1 C19 C18 6.2(4)
O6 N1 C19 C18 -172.3(3)
O5 N1 C19 C20 -172.8(3)
O6 N1 C19 C20 8.7(5)
C18 C19 C20 C21 -0.1(4)
N1 C19 C20 C21 178.8(3)
C17 C16 C21 C20 0.8(4)
C15 C16 C21 C20 -178.9(3)
C19 C20 C21 C16 -0.8(4)
